data_1547738
loop_
_publ_author_name
'Wang, Chengfeng'
'Lu, Zhan'

_publ_section_title
;
 Intermolecular [2 + 2] Cycloaddition of 1,4-Dihydropyridines with Olefins
 via Energy Transfer.
;
_journal_issue 21
_journal_name_full 'Organic letters'
_journal_page_first 5888
_journal_page_last 5891
_journal_paper_doi 10.1021/acs.orglett.7b02881
_journal_volume 19
_journal_year 2017
_chemical_formula_moiety 'C21 H27 N O4'
_chemical_formula_sum 'C21 H27 N O4'
_chemical_formula_weight 357.44
_chemical_name_systematic
;
 ? 
;
_space_group_crystal_system monoclinic
_space_group_IT_number 14
_space_group_name_Hall '-P 2yn'
_space_group_name_H-M_alt 'P 1 21/n 1'
_symmetry_space_group_name_Hall '-P 2yn'
_symmetry_space_group_name_H-M 'P 1 21/n 1'
_atom_sites_solution_hydrogens geom
_atom_sites_solution_primary direct
_atom_sites_solution_secondary difmap
_audit_creation_date 2016-11-11
_audit_creation_method
;
Olex2 1.2
(compiled 2014.03.20 svn.r2914 for OlexSys, GUI svn.r4816)
;
_cell_angle_alpha 90.00
_cell_angle_beta 98.271(7)
_cell_angle_gamma 90.00
_cell_formula_units_Z 4
_cell_length_a 8.5401(6)
_cell_length_b 11.6431(12)
_cell_length_c 19.9467(16)
_cell_measurement_reflns_used 1746
_cell_measurement_temperature 293(2)
_cell_measurement_theta_max 29.1185
_cell_measurement_theta_min 3.4140
_cell_volume 1962.7(3)
_computing_cell_refinement
;
CrysAlisPro, Agilent Technologies,
Version 1.171.35.11 (release 16-05-2011 CrysAlis171 .NET)
(compiled May 16 2011,17:55:39)
;
_computing_data_collection
;
CrysAlisPro, Agilent Technologies,
Version 1.171.35.11 (release 16-05-2011 CrysAlis171 .NET)
(compiled May 16 2011,17:55:39)
;
_computing_data_reduction
;
CrysAlisPro, Agilent Technologies,
Version 1.171.35.11 (release 16-05-2011 CrysAlis171 .NET)
(compiled May 16 2011,17:55:39)
;
_computing_molecular_graphics 'Olex2 (Dolomanov et al., 2009)'
_computing_publication_material 'Olex2 (Dolomanov et al., 2009)'
_computing_structure_refinement 'ShelXL (Sheldrick, 2008)'
_computing_structure_solution 'ShelXS (Sheldrick, 2008)'
_diffrn_ambient_temperature 293.15
_diffrn_detector_area_resol_mean 10.3592
_diffrn_measured_fraction_theta_full 0.997
_diffrn_measured_fraction_theta_max 0.997
_diffrn_measurement_device_type 'Xcalibur, Atlas, Gemini ultra'
_diffrn_measurement_method '\w scans'
_diffrn_orient_matrix_UB_11 0.0359918000
_diffrn_orient_matrix_UB_12 0.0543546000
_diffrn_orient_matrix_UB_13 0.0073929000
_diffrn_orient_matrix_UB_21 -0.0038351000
_diffrn_orient_matrix_UB_22 -0.0084944000
_diffrn_orient_matrix_UB_23 0.0349411000
_diffrn_orient_matrix_UB_31 0.0756480000
_diffrn_orient_matrix_UB_32 -0.0262698000
_diffrn_orient_matrix_UB_33 0.0039871000
_diffrn_radiation_monochromator graphite
_diffrn_radiation_type MoK\a
_diffrn_radiation_wavelength 0.71073
_diffrn_reflns_av_R_equivalents 0.0353
_diffrn_reflns_av_unetI/netI 0.0445
_diffrn_reflns_limit_h_max 10
_diffrn_reflns_limit_h_min -9
_diffrn_reflns_limit_k_max 10
_diffrn_reflns_limit_k_min -14
_diffrn_reflns_limit_l_max 17
_diffrn_reflns_limit_l_min -24
_diffrn_reflns_number 7774
_diffrn_reflns_theta_full 25.35
_diffrn_reflns_theta_max 25.35
_diffrn_reflns_theta_min 3.42
_diffrn_source 'Enhance (Mo) X-ray Source'
_exptl_absorpt_coefficient_mu 0.083
_exptl_absorpt_correction_T_max 1.00000
_exptl_absorpt_correction_T_min 0.79261
_exptl_absorpt_correction_type multi-scan
_exptl_absorpt_process_details
;
CrysAlisPro, Agilent Technologies,
Version 1.171.35.11 (release 16-05-2011 CrysAlis171 .NET)
(compiled May 16 2011,17:55:39)
Empirical absorption correction using spherical harmonics,
 implemented in SCALE3 ABSPACK scaling algorithm.
;
_exptl_crystal_colour colourless
_exptl_crystal_colour_primary colourless
_exptl_crystal_density_diffrn 1.210
_exptl_crystal_density_method 'not measured'
_exptl_crystal_description plate
_exptl_crystal_F_000 768
_exptl_crystal_size_max 0.42
_exptl_crystal_size_mid 0.36
_exptl_crystal_size_min 0.29
_refine_diff_density_max 0.494
_refine_diff_density_min -0.401
_refine_diff_density_rms 0.053
_refine_ls_extinction_method none
_refine_ls_goodness_of_fit_ref 1.062
_refine_ls_hydrogen_treatment constr
_refine_ls_matrix_type full
_refine_ls_number_parameters 239
_refine_ls_number_reflns 3587
_refine_ls_number_restraints 0
_refine_ls_restrained_S_all 1.062
_refine_ls_R_factor_all 0.1099
_refine_ls_R_factor_gt 0.0744
_refine_ls_shift/su_max 0.001
_refine_ls_shift/su_mean 0.000
_refine_ls_structure_factor_coef Fsqd
_refine_ls_weighting_details 'calc w=1/[\s^2^(Fo^2^)+(0.1050P)^2^+0.8793P] where P=(Fo^2^+2Fc^2^)/3'
_refine_ls_weighting_scheme calc
_refine_ls_wR_factor_gt 0.1920
_refine_ls_wR_factor_ref 0.2258
_reflns_number_gt 2334
_reflns_number_total 3587
_reflns_threshold_expression >2sigma(I)
_cod_data_source_file ol7b02881_si_002.cif
_cod_data_source_block 161109_wcf10117_1
_cod_depositor_comments 'Adding full bibliography for 1547735--1547738.cif.'
_cod_database_code 1547738
_chemical_oxdiff_formula 'c10 h10 n2 o8'
_reflns_odcompleteness_completeness 99.48
_reflns_odcompleteness_iscentric 1
_reflns_odcompleteness_theta 26.32
_olex2_refinement_description
;
1. Fixed Uiso
 At 1.2 times of:
  All C(H) groups, All C(H,H) groups, All N(H) groups
 At 1.5 times of:
  All C(H,H,H) groups
2.a Ternary CH refined with riding coordinates:
 C6(H6)
2.b Secondary CH2 refined with riding coordinates:
 C3(H3A,H3B), C7(H7A,H7B), C10(H10A,H10B), C13(H13A,H13B)
2.c Aromatic/amide H refined with riding coordinates:
 N1(H1), C17(H17), C18(H18), C19(H19), C20(H20), C21(H21)
2.d Idealised Me refined as rotating group:
 C8(H8A,H8B,H8C), C11(H11A,H11B,H11C), C14(H14A,H14B,H14C), C15(H15A,H15B,H15C)
;

loop_
_space_group_symop_id
_space_group_symop_operation_xyz
1 'x, y, z'
2 '-x+1/2, y+1/2, -z+1/2'
3 '-x, -y, -z'
4 'x-1/2, -y-1/2, z-1/2'

loop_
_atom_site_label
_atom_site_type_symbol
_atom_site_fract_x
_atom_site_fract_y
_atom_site_fract_z
_atom_site_U_iso_or_equiv
_atom_site_adp_type
_atom_site_occupancy
_atom_site_calc_flag
_atom_site_refinement_flags_posn
O1 O 1.1478(3) 1.0018(2) 0.20792(12) 0.0677(7) Uani 1 d .
O2 O 0.9647(2) 1.00455(18) 0.11549(10) 0.0583(6) Uani 1 d .
O3 O 0.6731(3) 0.6140(2) 0.05250(13) 0.0760(8) Uani 1 d .
O4 O 0.5402(3) 0.5993(3) 0.13937(14) 0.0979(10) Uani 1 d .
N1 N 1.0696(2) 0.6390(2) 0.20730(12) 0.0460(6) Uani 1 d .
H1 H 1.1452 0.5904 0.2173 0.055 Uiso 1 calc R
C1 C 1.1102(3) 0.7518(3) 0.20555(14) 0.0447(7) Uani 1 d .
C2 C 1.0150(3) 0.8284(3) 0.16770(14) 0.0466(7) Uani 1 d .
C3 C 0.8710(3) 0.7821(3) 0.12372(15) 0.0481(7) Uani 1 d .
H3A H 0.9014 0.7520 0.0821 0.058 Uiso 1 calc R
H3B H 0.7960 0.8440 0.1119 0.058 Uiso 1 calc R
C4 C 0.7925(3) 0.6875(3) 0.15971(14) 0.0458(7) Uani 1 d .
C5 C 0.9094(3) 0.5932(2) 0.19368(13) 0.0432(7) Uani 1 d .
C6 C 0.8230(3) 0.6019(3) 0.25826(14) 0.0455(7) Uani 1 d .
H6 H 0.7407 0.5427 0.2556 0.055 Uiso 1 calc R
C7 C 0.7484(3) 0.7150(3) 0.22989(15) 0.0501(8) Uani 1 d .
H7A H 0.6352 0.7191 0.2305 0.060 Uiso 1 calc R
H7B H 0.8009 0.7827 0.2506 0.060 Uiso 1 calc R
C8 C 1.2684(3) 0.7785(3) 0.24504(18) 0.0620(9) Uani 1 d .
H8A H 1.2550 0.8035 0.2897 0.093 Uiso 1 calc GR
H8B H 1.3182 0.8384 0.2226 0.093 Uiso 1 calc GR
H8C H 1.3334 0.7110 0.2481 0.093 Uiso 1 calc GR
C9 C 1.0528(3) 0.9499(3) 0.16776(15) 0.0489(7) Uani 1 d .
C10 C 0.9862(4) 1.1265(3) 0.11194(18) 0.0632(9) Uani 1 d .
H10A H 1.0979 1.1447 0.1150 0.076 Uiso 1 calc R
H10B H 0.9447 1.1641 0.1490 0.076 Uiso 1 calc R
C11 C 0.8993(5) 1.1665(4) 0.0455(2) 0.0874(13) Uani 1 d .
H11A H 0.9427 1.1299 0.0092 0.131 Uiso 1 calc GR
H11B H 0.9100 1.2483 0.0420 0.131 Uiso 1 calc GR
H11C H 0.7893 1.1470 0.0428 0.131 Uiso 1 calc GR
C12 C 0.6638(4) 0.6324(3) 0.11002(18) 0.0565(8) Uani 1 d .
C13 C 0.4115(5) 0.5310(5) 0.0990(3) 0.1117(17) Uani 1 d .
H13A H 0.4549 0.4818 0.0670 0.134 Uiso 1 calc R
H13B H 0.3585 0.4833 0.1287 0.134 Uiso 1 calc R
C14 C 0.3034(6) 0.6111(6) 0.0640(3) 0.131(2) Uani 1 d .
H14A H 0.3510 0.6473 0.0287 0.197 Uiso 1 calc GR
H14B H 0.2771 0.6683 0.0952 0.197 Uiso 1 calc GR
H14C H 0.2089 0.5716 0.0446 0.197 Uiso 1 calc GR
C15 C 0.9133(4) 0.4763(3) 0.16058(17) 0.0597(8) Uani 1 d .
H15A H 0.9508 0.4842 0.1177 0.090 Uiso 1 calc GR
H15B H 0.8086 0.4443 0.1537 0.090 Uiso 1 calc GR
H15C H 0.9828 0.4264 0.1894 0.090 Uiso 1 calc GR
C16 C 0.9237(3) 0.5951(3) 0.32609(14) 0.0482(7) Uani 1 d .
C17 C 0.9725(4) 0.4886(3) 0.35190(15) 0.0605(9) Uani 1 d .
H17 H 0.9360 0.4228 0.3282 0.073 Uiso 1 calc R
C18 C 1.0746(5) 0.4778(4) 0.41226(18) 0.0754(11) Uani 1 d .
H18 H 1.1080 0.4055 0.4282 0.091 Uiso 1 calc R
C19 C 1.1259(5) 0.5735(4) 0.44810(18) 0.0786(12) Uani 1 d .
H19 H 1.1934 0.5666 0.4889 0.094 Uiso 1 calc R
C20 C 1.0781(5) 0.6798(4) 0.42421(19) 0.0762(11) Uani 1 d .
H20 H 1.1126 0.7450 0.4489 0.091 Uiso 1 calc R
C21 C 0.9787(4) 0.6905(3) 0.36338(17) 0.0649(9) Uani 1 d .
H21 H 0.9483 0.7633 0.3473 0.078 Uiso 1 calc R

loop_
_atom_site_aniso_label
_atom_site_aniso_U_11
_atom_site_aniso_U_22
_atom_site_aniso_U_33
_atom_site_aniso_U_23
_atom_site_aniso_U_13
_atom_site_aniso_U_12
O1 0.0702(14) 0.0525(14) 0.0731(15) -0.0033(12) -0.0143(12) -0.0103(11)
O2 0.0649(13) 0.0456(13) 0.0599(13) 0.0064(10) -0.0058(10) -0.0055(10)
O3 0.0807(16) 0.0853(19) 0.0552(16) -0.0081(13) -0.0128(12) -0.0193(14)
O4 0.0583(14) 0.141(3) 0.090(2) -0.0151(18) -0.0039(13) -0.0419(16)
N1 0.0380(12) 0.0419(14) 0.0564(15) 0.0054(11) 0.0008(10) 0.0037(10)
C1 0.0403(14) 0.0481(17) 0.0449(16) -0.0005(13) 0.0033(11) -0.0025(13)
C2 0.0470(15) 0.0452(17) 0.0457(16) 0.0034(13) 0.0000(12) -0.0032(13)
C3 0.0461(15) 0.0476(17) 0.0475(16) 0.0052(14) -0.0042(12) -0.0036(13)
C4 0.0429(14) 0.0464(17) 0.0450(16) 0.0018(13) -0.0045(12) -0.0008(13)
C5 0.0436(14) 0.0415(16) 0.0416(16) 0.0021(12) -0.0039(11) -0.0018(12)
C6 0.0435(14) 0.0470(17) 0.0444(16) 0.0012(13) 0.0010(11) -0.0049(13)
C7 0.0429(15) 0.0528(18) 0.0538(18) 0.0025(14) 0.0038(12) 0.0045(14)
C8 0.0457(16) 0.060(2) 0.075(2) 0.0043(17) -0.0098(14) -0.0046(15)
C9 0.0465(15) 0.0480(17) 0.0509(17) 0.0017(14) 0.0020(13) 0.0003(14)
C10 0.070(2) 0.0471(19) 0.070(2) 0.0037(16) 0.0021(17) -0.0033(16)
C11 0.110(3) 0.062(2) 0.083(3) 0.018(2) -0.010(2) -0.002(2)
C12 0.0525(17) 0.0541(19) 0.057(2) 0.0019(16) -0.0117(15) -0.0058(15)
C13 0.085(3) 0.129(4) 0.108(4) -0.008(3) -0.029(3) -0.014(3)
C14 0.097(4) 0.156(6) 0.135(5) -0.027(4) -0.005(3) 0.021(4)
C15 0.0662(19) 0.0479(19) 0.061(2) -0.0031(16) -0.0029(15) 0.0020(16)
C16 0.0495(15) 0.0539(19) 0.0404(16) 0.0022(14) 0.0031(12) -0.0048(14)
C17 0.069(2) 0.061(2) 0.0490(18) 0.0068(16) 0.0003(15) -0.0062(17)
C18 0.087(2) 0.077(3) 0.057(2) 0.016(2) -0.0065(18) 0.003(2)
C19 0.080(2) 0.105(3) 0.0454(19) 0.003(2) -0.0089(17) -0.005(2)
C20 0.087(2) 0.084(3) 0.053(2) -0.015(2) -0.0073(18) -0.007(2)
C21 0.073(2) 0.060(2) 0.057(2) -0.0084(17) -0.0052(16) -0.0033(18)

loop_
_atom_type_symbol
_atom_type_description
_atom_type_scat_dispersion_real
_atom_type_scat_dispersion_imag
_atom_type_scat_source
C C 0.0033 0.0016 'International Tables Vol C Tables 4.2.6.8 and 6.1.1.4'
H H 0.0000 0.0000 'International Tables Vol C Tables 4.2.6.8 and 6.1.1.4'
N N 0.0061 0.0033 'International Tables Vol C Tables 4.2.6.8 and 6.1.1.4'
O O 0.0106 0.0060 'International Tables Vol C Tables 4.2.6.8 and 6.1.1.4'

loop_
_geom_angle_atom_site_label_1
_geom_angle_atom_site_label_2
_geom_angle_atom_site_label_3
_geom_angle
C9 O2 C10 116.2(2)
C12 O4 C13 118.9(3)
C1 N1 H1 117.1
C1 N1 C5 125.8(2)
C5 N1 H1 117.1
N1 C1 C2 120.9(2)
N1 C1 C8 113.7(3)
C2 C1 C8 125.3(3)
C1 C2 C3 117.5(3)
C1 C2 C9 121.6(3)
C9 C2 C3 120.9(2)
C2 C3 H3A 109.4
C2 C3 H3B 109.4
C2 C3 C4 111.3(2)
H3A C3 H3B 108.0
C4 C3 H3A 109.4
C4 C3 H3B 109.4
C3 C4 C5 114.5(2)
C3 C4 C7 117.5(2)
C7 C4 C5 88.7(2)
C12 C4 C3 109.0(2)
C12 C4 C5 110.1(2)
C12 C4 C7 115.8(2)
N1 C5 C4 110.2(2)
N1 C5 C6 111.2(2)
N1 C5 C15 109.4(2)
C4 C5 C6 87.9(2)
C15 C5 C4 119.5(2)
C15 C5 C6 117.1(2)
C5 C6 H6 109.1
C7 C6 C5 88.4(2)
C7 C6 H6 109.1
C16 C6 C5 117.3(2)
C16 C6 H6 109.1
C16 C6 C7 122.2(3)
C4 C7 C6 90.8(2)
C4 C7 H7A 113.5
C4 C7 H7B 113.5
C6 C7 H7A 113.5
C6 C7 H7B 113.5
H7A C7 H7B 110.8
C1 C8 H8A 109.5
C1 C8 H8B 109.5
C1 C8 H8C 109.5
H8A C8 H8B 109.5
H8A C8 H8C 109.5
H8B C8 H8C 109.5
O1 C9 O2 121.2(3)
O1 C9 C2 127.8(3)
O2 C9 C2 111.0(2)
O2 C10 H10A 110.2
O2 C10 H10B 110.2
O2 C10 C11 107.5(3)
H10A C10 H10B 108.5
C11 C10 H10A 110.2
C11 C10 H10B 110.2
C10 C11 H11A 109.5
C10 C11 H11B 109.5
C10 C11 H11C 109.5
H11A C11 H11B 109.5
H11A C11 H11C 109.5
H11B C11 H11C 109.5
O3 C12 O4 122.8(3)
O3 C12 C4 124.7(3)
O4 C12 C4 112.4(3)
O4 C13 H13A 110.3
O4 C13 H13B 110.3
H13A C13 H13B 108.6
C14 C13 O4 106.9(5)
C14 C13 H13A 110.3
C14 C13 H13B 110.3
C13 C14 H14A 109.5
C13 C14 H14B 109.5
C13 C14 H14C 109.5
H14A C14 H14B 109.5
H14A C14 H14C 109.5
H14B C14 H14C 109.5
C5 C15 H15A 109.5
C5 C15 H15B 109.5
C5 C15 H15C 109.5
H15A C15 H15B 109.5
H15A C15 H15C 109.5
H15B C15 H15C 109.5
C17 C16 C6 119.1(3)
C21 C16 C6 123.4(3)
C21 C16 C17 117.4(3)
C16 C17 H17 119.2
C16 C17 C18 121.5(3)
C18 C17 H17 119.2
C17 C18 H18 120.2
C19 C18 C17 119.7(4)
C19 C18 H18 120.2
C18 C19 H19 120.0
C18 C19 C20 120.0(3)
C20 C19 H19 120.0
C19 C20 H20 119.9
C19 C20 C21 120.2(4)
C21 C20 H20 119.9
C16 C21 C20 121.2(3)
C16 C21 H21 119.4
C20 C21 H21 119.4

loop_
_geom_bond_atom_site_label_1
_geom_bond_atom_site_label_2
_geom_bond_distance
O1 C9 1.216(3)
O2 C9 1.354(3)
O2 C10 1.435(4)
O3 C12 1.181(4)
O4 C12 1.335(4)
O4 C13 1.495(5)
N1 H1 0.8600
N1 C1 1.360(4)
N1 C5 1.457(3)
C1 C2 1.360(4)
C1 C8 1.496(4)
C2 C3 1.504(4)
C2 C9 1.451(4)
C3 H3A 0.9700
C3 H3B 0.9700
C3 C4 1.522(4)
C4 C5 1.571(4)
C4 C7 1.535(4)
C4 C12 1.513(4)
C5 C6 1.577(4)
C5 C15 1.515(4)
C6 H6 0.9800
C6 C7 1.535(4)
C6 C16 1.497(4)
C7 H7A 0.9700
C7 H7B 0.9700
C8 H8A 0.9600
C8 H8B 0.9600
C8 H8C 0.9600
C10 H10A 0.9700
C10 H10B 0.9700
C10 C11 1.497(5)
C11 H11A 0.9600
C11 H11B 0.9600
C11 H11C 0.9600
C13 H13A 0.9700
C13 H13B 0.9700
C13 C14 1.422(7)
C14 H14A 0.9600
C14 H14B 0.9600
C14 H14C 0.9600
C15 H15A 0.9600
C15 H15B 0.9600
C15 H15C 0.9600
C16 C17 1.383(4)
C16 C21 1.382(4)
C17 H17 0.9300
C17 C18 1.387(5)
C18 H18 0.9300
C18 C19 1.362(6)
C19 H19 0.9300
C19 C20 1.366(6)
C20 H20 0.9300
C20 C21 1.383(5)
C21 H21 0.9300

loop_
_geom_torsion_atom_site_label_1
_geom_torsion_atom_site_label_2
_geom_torsion_atom_site_label_3
_geom_torsion_atom_site_label_4
_geom_torsion
N1 C1 C2 C3 -4.9(4)
N1 C1 C2 C9 177.1(3)
N1 C5 C6 C7 95.7(2)
N1 C5 C6 C16 -30.1(3)
C1 N1 C5 C4 13.6(4)
C1 N1 C5 C6 -82.3(3)
C1 N1 C5 C15 146.8(3)
C1 C2 C3 C4 39.7(4)
C1 C2 C9 O1 -15.3(5)
C1 C2 C9 O2 165.4(3)
C2 C3 C4 C5 -48.1(3)
C2 C3 C4 C7 53.9(3)
C2 C3 C4 C12 -171.8(3)
C3 C2 C9 O1 166.7(3)
C3 C2 C9 O2 -12.5(4)
C3 C4 C5 N1 23.1(3)
C3 C4 C5 C6 135.0(2)
C3 C4 C5 C15 -104.8(3)
C3 C4 C7 C6 -132.7(2)
C3 C4 C12 O3 38.6(4)
C3 C4 C12 O4 -145.6(3)
C4 C5 C6 C7 -15.19(19)
C4 C5 C6 C16 -141.0(3)
C5 N1 C1 C2 -24.4(4)
C5 N1 C1 C8 158.8(3)
C5 C4 C7 C6 -15.6(2)
C5 C4 C12 O3 -87.7(4)
C5 C4 C12 O4 88.1(3)
C5 C6 C7 C4 15.55(19)
C5 C6 C16 C17 -80.5(4)
C5 C6 C16 C21 95.8(4)
C6 C16 C17 C18 175.5(3)
C6 C16 C21 C20 -176.6(3)
C7 C4 C5 N1 -96.7(2)
C7 C4 C5 C6 15.2(2)
C7 C4 C5 C15 135.4(3)
C7 C4 C12 O3 173.7(3)
C7 C4 C12 O4 -10.4(4)
C7 C6 C16 C17 172.8(3)
C7 C6 C16 C21 -10.9(4)
C8 C1 C2 C3 171.5(3)
C8 C1 C2 C9 -6.5(5)
C9 O2 C10 C11 171.0(3)
C9 C2 C3 C4 -142.2(3)
C10 O2 C9 O1 -2.1(4)
C10 O2 C9 C2 177.2(3)
C12 O4 C13 C14 -86.8(5)
C12 C4 C5 N1 146.3(3)
C12 C4 C5 C6 -101.8(3)
C12 C4 C5 C15 18.4(4)
C12 C4 C7 C6 96.1(3)
C13 O4 C12 O3 3.1(6)
C13 O4 C12 C4 -172.9(3)
C15 C5 C6 C7 -137.5(2)
C15 C5 C6 C16 96.7(3)
C16 C6 C7 C4 137.2(3)
C16 C17 C18 C19 1.5(6)
C17 C16 C21 C20 -0.2(5)
C17 C18 C19 C20 -0.8(6)
C18 C19 C20 C21 -0.5(6)
C19 C20 C21 C16 1.0(6)
C21 C16 C17 C18 -1.0(5)
